data_4085101
loop_
_publ_author_name
'Chen, Jinxiang'
'Huang, Zi-Ao'
'Hua, Yuhui'
'Zhang, Hong'
'Xia, Haiping'

_publ_section_title
;
 Synthesis of Five-Membered Osmacycles with Osmium--Vinyl Bonds from
 Hydrido Alkenylcarbyne Complexes
;
_journal_issue 1
_journal_name_full Organometallics
_journal_page_first 340
_journal_paper_doi 10.1021/om501076z
_journal_volume 34
_journal_year 2015
_chemical_formula_moiety 'C63 H55 B Cl F4 O2 Os P3&#x00A3;&#x00AC;CH2Cl2'
_chemical_formula_sum 'C64 H57 B Cl3 F4 O2 Os P3'
_chemical_formula_weight 1334.37
_chemical_name_systematic
; 
 ? 
;
_space_group_IT_number 2
_symmetry_cell_setting triclinic
_symmetry_space_group_name_Hall '-P 1'
_symmetry_space_group_name_H-M 'P -1'
_atom_sites_solution_hydrogens geom
_atom_sites_solution_primary direct
_atom_sites_solution_secondary difmap
_audit_creation_method SHELXL-97
_cell_angle_alpha 100.36(3)
_cell_angle_beta 95.06(3)
_cell_angle_gamma 95.18(3)
_cell_formula_units_Z 2
_cell_length_a 12.388(3)
_cell_length_b 12.869(3)
_cell_length_c 18.608(4)
_cell_measurement_reflns_used 23951
_cell_measurement_temperature 173(2)
_cell_measurement_theta_max 55.04
_cell_measurement_theta_min 6.00
_cell_volume 2889.7(12)
_computing_cell_refinement 'Bruker FRAMBO'
_computing_data_collection 'Bruker FRAMBO'
_computing_data_reduction 'Bruker SAINT'
_computing_molecular_graphics 'Bruker SHELXTL'
_computing_publication_material 'Bruker SHELXTL'
_computing_structure_refinement 'SHELXL-97 (Sheldrick, 1997)'
_computing_structure_solution 'SHELXS-97 (Sheldrick, 1990)'
_diffrn_ambient_temperature 173(2)
_diffrn_measured_fraction_theta_full 0.997
_diffrn_measured_fraction_theta_max 0.997
_diffrn_measurement_device_type 'multiwire proportional'
_diffrn_measurement_method 'phi and omega scans'
_diffrn_radiation_monochromator graphite
_diffrn_radiation_source 'fine-focus sealed tube'
_diffrn_radiation_type MoK\a
_diffrn_radiation_wavelength 0.71073
_diffrn_reflns_av_R_equivalents 0.0261
_diffrn_reflns_av_sigmaI/netI 0.0336
_diffrn_reflns_limit_h_max 14
_diffrn_reflns_limit_h_min -14
_diffrn_reflns_limit_k_max 15
_diffrn_reflns_limit_k_min -15
_diffrn_reflns_limit_l_max 20
_diffrn_reflns_limit_l_min -22
_diffrn_reflns_number 22726
_diffrn_reflns_theta_full 25.00
_diffrn_reflns_theta_max 25.00
_diffrn_reflns_theta_min 3.00
_exptl_absorpt_coefficient_mu 2.486
_exptl_absorpt_correction_T_max 1.0000
_exptl_absorpt_correction_T_min 0.5452
_exptl_absorpt_correction_type multi-scan
_exptl_crystal_colour yellow
_exptl_crystal_density_diffrn 1.534
_exptl_crystal_density_method 'not measured'
_exptl_crystal_description block
_exptl_crystal_F_000 1340
_exptl_crystal_size_max 0.45
_exptl_crystal_size_mid 0.3
_exptl_crystal_size_min 0.3
_refine_diff_density_max 1.525
_refine_diff_density_min -1.706
_refine_diff_density_rms 0.238
_refine_ls_extinction_method none
_refine_ls_goodness_of_fit_ref 0.996
_refine_ls_hydrogen_treatment constr
_refine_ls_matrix_type full
_refine_ls_number_parameters 678
_refine_ls_number_reflns 10162
_refine_ls_number_restraints 6
_refine_ls_restrained_S_all 1.000
_refine_ls_R_factor_all 0.0448
_refine_ls_R_factor_gt 0.0370
_refine_ls_shift/su_max 0.002
_refine_ls_shift/su_mean 0.000
_refine_ls_structure_factor_coef Fsqd
_refine_ls_weighting_details 'calc w=1/[\s^2^(Fo^2^)+(0.1320P)^2^+2.9483P] where P=(Fo^2^+2Fc^2^)/3'
_refine_ls_weighting_scheme calc
_refine_ls_wR_factor_gt 0.1234
_refine_ls_wR_factor_ref 0.1557
_reflns_number_gt 9294
_reflns_number_total 10162
_reflns_threshold_expression >2sigma(I)
_cod_data_source_file om501076z_si_002.cif
_cod_data_source_block Coumpound_5
_cod_depositor_comments
;
The following automatic conversions were performed:

'_symmetry_cell_setting' value 'Triclinic' changed to 'triclinic'
according to
/home/saulius/struct/COD-crude-data--automatic-downloads/rss-feeds/ACS/lib/dictionaries/cif_core.dic
dictionary named 'cif_core.dic' version 2.4.2 from
2011-04-26.

'_exptl_absorpt_correction_type' value 'multi scan'
changed to 'multi-scan' according to
/home/saulius/struct/COD-crude-data--automatic-downloads/rss-feeds/ACS/lib/dictionaries/cif_core.dic
dictionary named 'cif_core.dic' version 2.4.2 from 2011-04-26.

Automatic conversion script
Id: cif_fix_values 2935 2014-11-11 08:27:57Z andrius 

 Adding full bibliography for 4085098--4085105.cif.
;
_cod_original_cell_volume 2889.8(10)
_cod_original_sg_symbol_H-M P-1
_cod_database_code 4085101

loop_
_symmetry_equiv_pos_as_xyz
'x, y, z'
'-x, -y, -z'

loop_
_atom_site_label
_atom_site_type_symbol
_atom_site_fract_x
_atom_site_fract_y
_atom_site_fract_z
_atom_site_U_iso_or_equiv
_atom_site_adp_type
_atom_site_occupancy
_atom_site_symmetry_multiplicity
_atom_site_calc_flag
_atom_site_refinement_flags
Os1 Os 1.020619(15) 0.820047(14) 0.201261(10) 0.02158(11) Uani 1 1 d .
P2 P 0.85130(13) 0.89496(12) 0.19799(9) 0.0249(3) Uani 1 1 d .
P1 P 1.19723(12) 0.75633(12) 0.19439(8) 0.0233(3) Uani 1 1 d .
Cl2 Cl 0.97646(11) 0.75785(11) 0.06967(7) 0.0288(3) Uani 1 1 d .
P3 P 0.95134(13) 0.58609(12) 0.34475(8) 0.0275(3) Uani 1 1 d .
O1 O 1.0952(3) 0.9579(3) 0.1602(2) 0.0287(9) Uani 1 1 d .
C1 C 0.9667(4) 0.7096(5) 0.2384(3) 0.0241(12) Uani 1 1 d .
C2 C 0.9214(5) 0.6195(4) 0.2575(3) 0.0273(12) Uani 1 1 d .
C14 C 1.2749(5) 0.7471(5) 0.2810(3) 0.0273(12) Uani 1 1 d .
C15 C 1.2881(5) 0.8378(5) 0.1493(3) 0.0283(12) Uani 1 1 d .
C16 C 0.7378(5) 0.8172(5) 0.1357(3) 0.0287(12) Uani 1 1 d .
C6 C 1.0736(4) 0.9311(5) 0.2947(4) 0.0322(13) Uani 1 1 d .
H6A H 1.0635 0.9170 0.3411 0.039 Uiso 1 1 calc R
C18 C 1.3093(5) 0.8393(5) 0.3344(3) 0.0316(13) Uani 1 1 d .
H18A H 1.2896 0.9047 0.3266 0.038 Uiso 1 1 calc R
C21 C 1.3717(5) 0.8328(6) 0.3979(4) 0.0393(15) Uani 1 1 d .
H21A H 1.3975 0.8946 0.4314 0.047 Uiso 1 1 calc R
C23 C 1.0563(6) 0.4976(5) 0.3409(3) 0.0331(13) Uani 1 1 d .
C25 C 1.0789(6) 0.4445(5) 0.2731(4) 0.0371(15) Uani 1 1 d .
H25A H 1.0402 0.4554 0.2305 0.045 Uiso 1 1 calc R
C7 C 1.1235(5) 1.0254(5) 0.2864(4) 0.0371(15) Uani 1 1 d .
H7A H 1.1494 1.0798 0.3259 0.045 Uiso 1 1 calc R
C29 C 0.6051(6) 0.7783(7) 0.0293(4) 0.0486(19) Uani 1 1 d .
H29A H 0.5769 0.7946 -0.0148 0.058 Uiso 1 1 calc R
C30 C 1.2997(5) 0.6490(5) 0.2963(4) 0.0346(14) Uani 1 1 d .
H30A H 1.2760 0.5869 0.2625 0.041 Uiso 1 1 calc R
C8 C 1.1331(5) 1.0342(5) 0.2111(4) 0.0334(14) Uani 1 1 d .
C36 C 1.2703(5) 0.8298(5) 0.0742(4) 0.0366(14) Uani 1 1 d .
H36A H 1.2133 0.7819 0.0484 0.044 Uiso 1 1 calc R
C38 C 1.3750(6) 0.9094(6) 0.1864(4) 0.0447(17) Uani 1 1 d .
H38A H 1.3910 0.9154 0.2368 0.054 Uiso 1 1 calc R
C39 C 1.3970(6) 0.7349(6) 0.4126(4) 0.0443(17) Uani 1 1 d .
H39A H 1.4384 0.7306 0.4560 0.053 Uiso 1 1 calc R
C40 C 1.1584(7) 0.3755(6) 0.2682(5) 0.0503(19) Uani 1 1 d .
H40A H 1.1732 0.3407 0.2225 0.060 Uiso 1 1 calc R
C43 C 0.6893(5) 0.7279(5) 0.1577(4) 0.0406(15) Uani 1 1 d .
H43A H 0.7168 0.7090 0.2011 0.049 Uiso 1 1 calc R
C45 C 1.1154(7) 0.4816(6) 0.4042(4) 0.0460(18) Uani 1 1 d .
H45A H 1.1011 0.5165 0.4500 0.055 Uiso 1 1 calc R
C47 C 1.3591(6) 0.6443(6) 0.3613(4) 0.0420(16) Uani 1 1 d .
H47A H 1.3742 0.5785 0.3711 0.050 Uiso 1 1 calc R
C52 C 0.5592(6) 0.6915(6) 0.0524(4) 0.0490(19) Uani 1 1 d .
H52A H 0.4996 0.6494 0.0246 0.059 Uiso 1 1 calc R
C54 C 0.6928(6) 0.8423(6) 0.0703(4) 0.0403(15) Uani 1 1 d .
H54A H 0.7219 0.9023 0.0543 0.048 Uiso 1 1 calc R
C56 C 0.6009(6) 0.6674(6) 0.1155(5) 0.0482(18) Uani 1 1 d .
H56A H 0.5693 0.6082 0.1312 0.058 Uiso 1 1 calc R
C58 C 1.2155(7) 0.3582(6) 0.3309(5) 0.0522(19) Uani 1 1 d .
H58A H 1.2671 0.3099 0.3277 0.063 Uiso 1 1 calc R
C59 C 1.1961(7) 0.4129(6) 0.3986(5) 0.0527(19) Uani 1 1 d .
H59A H 1.2372 0.4037 0.4408 0.063 Uiso 1 1 calc R
C61 C 1.3326(6) 0.8892(6) 0.0360(4) 0.0474(18) Uani 1 1 d .
H61A H 1.3195 0.8802 -0.0149 0.057 Uiso 1 1 calc R
C62 C 1.4384(6) 0.9722(7) 0.1483(5) 0.056(2) Uani 1 1 d .
H62A H 1.4959 1.0200 0.1736 0.068 Uiso 1 1 calc R
C63 C 1.4161(6) 0.9636(6) 0.0746(5) 0.0502(19) Uani 1 1 d .
H63A H 1.4566 1.0074 0.0498 0.060 Uiso 1 1 calc R
Cl1B Cl 0.6175(3) 0.2346(3) 0.2132(3) 0.1070(12) Uani 1 1 d U
Cl1A Cl 0.4414(3) 0.3646(3) 0.2010(2) 0.1103(12) Uani 1 1 d .
F1D F 0.4540(4) 0.1053(4) 0.4483(3) 0.0637(13) Uani 1 1 d .
F1C F 0.3815(4) 0.1214(5) 0.3358(3) 0.0695(14) Uani 1 1 d .
C111 C 1.2014(5) 0.6254(5) 0.1386(3) 0.0267(12) Uani 1 1 d .
C221 C 0.7839(5) 0.9205(5) 0.2813(3) 0.0317(13) Uani 1 1 d .
F1B F 0.2875(4) 0.1602(6) 0.4326(3) 0.0808(17) Uani 1 1 d .
C321 C 0.9957(5) 0.6974(5) 0.4189(3) 0.0312(13) Uani 1 1 d .
C211 C 0.8687(4) 1.0224(5) 0.1702(4) 0.0330(14) Uani 1 1 d .
C115 C 1.1115(5) 0.4564(5) 0.0708(3) 0.0349(14) Uani 1 1 d .
H11A H 1.0483 0.4114 0.0527 0.042 Uiso 1 1 calc R
C116 C 1.1066(6) 0.5563(5) 0.1128(3) 0.0348(14) Uani 1 1 d .
H11B H 1.0393 0.5777 0.1239 0.042 Uiso 1 1 calc R
F1A F 0.4326(6) 0.2672(4) 0.4228(4) 0.093(2) Uani 1 1 d .
C112 C 1.3026(5) 0.5916(5) 0.1228(3) 0.0326(13) Uani 1 1 d .
H11C H 1.3660 0.6367 0.1404 0.039 Uiso 1 1 calc R
C226 C 0.8163(6) 0.8815(5) 0.3435(4) 0.0349(14) Uani 1 1 d .
H22A H 0.8788 0.8468 0.3459 0.042 Uiso 1 1 calc R
C216 C 0.8941(5) 1.0265(6) 0.0980(4) 0.0456(18) Uani 1 1 d .
H21B H 0.8965 0.9640 0.0644 0.055 Uiso 1 1 calc R
C311 C 0.8279(5) 0.5178(5) 0.3680(4) 0.0363(15) Uani 1 1 d .
C322 C 0.9304(6) 0.7246(7) 0.4735(4) 0.052(2) Uani 1 1 d .
H32A H 0.8617 0.6880 0.4715 0.062 Uiso 1 1 calc R
C114 C 1.2163(6) 0.4244(5) 0.0561(4) 0.0406(16) Uani 1 1 d .
H11D H 1.2216 0.3570 0.0293 0.049 Uiso 1 1 calc R
C326 C 1.0972(6) 0.7513(6) 0.4235(4) 0.0459(18) Uani 1 1 d .
H32B H 1.1430 0.7310 0.3878 0.055 Uiso 1 1 calc R
C325 C 1.1327(7) 0.8356(7) 0.4806(5) 0.058(2) Uani 1 1 d .
H32C H 1.1998 0.8749 0.4817 0.069 Uiso 1 1 calc R
C225 C 0.7538(6) 0.8950(6) 0.4027(4) 0.0435(16) Uani 1 1 d .
H22B H 0.7750 0.8682 0.4444 0.052 Uiso 1 1 calc R
C224 C 0.6623(6) 0.9468(6) 0.4010(4) 0.0475(19) Uani 1 1 d .
H22C H 0.6214 0.9548 0.4408 0.057 Uiso 1 1 calc R
C222 C 0.6912(6) 0.9730(6) 0.2795(4) 0.0441(17) Uani 1 1 d .
H22D H 0.6691 0.9991 0.2377 0.053 Uiso 1 1 calc R
C113 C 1.3097(6) 0.4931(5) 0.0816(4) 0.0411(16) Uani 1 1 d .
H11E H 1.3774 0.4725 0.0708 0.049 Uiso 1 1 calc R
C324 C 1.0665(7) 0.8601(6) 0.5358(4) 0.0521(19) Uani 1 1 d .
H32D H 1.0908 0.9137 0.5761 0.062 Uiso 1 1 calc R
C316 C 0.8306(7) 0.4243(6) 0.3935(4) 0.0503(19) Uani 1 1 d .
H31A H 0.8950 0.3925 0.3965 0.060 Uiso 1 1 calc R
C212 C 0.8697(6) 1.1172(6) 0.2192(5) 0.0503(19) Uani 1 1 d .
H21C H 0.8524 1.1165 0.2668 0.060 Uiso 1 1 calc R
C223 C 0.6312(6) 0.9873(7) 0.3393(5) 0.0515(19) Uani 1 1 d .
H22E H 0.5700 1.0240 0.3379 0.062 Uiso 1 1 calc R
C312 C 0.7361(6) 0.5677(7) 0.3659(5) 0.054(2) Uani 1 1 d .
H31B H 0.7362 0.6320 0.3497 0.064 Uiso 1 1 calc R
C215 C 0.9157(7) 1.1251(9) 0.0773(7) 0.073(3) Uani 1 1 d .
H21D H 0.9298 1.1282 0.0294 0.087 Uiso 1 1 calc R
B1 B 0.3876(6) 0.1623(7) 0.4098(4) 0.0405(18) Uani 1 1 d .
C214 C 0.9160(8) 1.2193(8) 0.1292(8) 0.081(4) Uani 1 1 d .
H21E H 0.9298 1.2847 0.1153 0.098 Uiso 1 1 calc R
C213 C 0.8970(7) 1.2159(6) 0.1970(7) 0.072(3) Uani 1 1 d .
H21F H 0.9013 1.2789 0.2312 0.086 Uiso 1 1 calc R
C323 C 0.9673(8) 0.8069(8) 0.5316(5) 0.066(3) Uani 1 1 d .
H32E H 0.9226 0.8256 0.5684 0.079 Uiso 1 1 calc R
C315 C 0.7337(10) 0.3768(8) 0.4151(5) 0.073(3) Uani 1 1 d .
H31C H 0.7330 0.3116 0.4300 0.087 Uiso 1 1 calc R
C313 C 0.6407(7) 0.5213(10) 0.3883(6) 0.076(3) Uani 1 1 d .
H31D H 0.5767 0.5538 0.3861 0.091 Uiso 1 1 calc R
C314 C 0.6427(9) 0.4268(11) 0.4139(6) 0.088(4) Uani 1 1 d .
H31E H 0.5803 0.3974 0.4304 0.105 Uiso 1 1 calc R
C1S C 0.4946(9) 0.2713(9) 0.2450(6) 0.076(3) Uani 1 1 d .
H1SA H 0.4421 0.2087 0.2376 0.091 Uiso 1 1 calc R
H1SB H 0.5071 0.2997 0.2974 0.091 Uiso 1 1 calc R
O2 O 1.1821(4) 1.1220(4) 0.1977(3) 0.0415(11) Uiso 1 1 d .
C3 C 0.8537(6) 0.5329(6) 0.2045(4) 0.0409(16) Uiso 1 1 d .
H3A H 0.8261 0.4761 0.2245 0.049 Uiso 1 1 calc R
C9 C 1.1963(6) 1.1257(6) 0.1219(4) 0.0463(17) Uiso 1 1 d .
H9A H 1.2333 1.1934 0.1189 0.069 Uiso 1 1 calc R
H9B H 1.1263 1.1158 0.0936 0.069 Uiso 1 1 calc R
H9C H 1.2389 1.0703 0.1028 0.069 Uiso 1 1 calc R
C4 C 0.8278(7) 0.5247(6) 0.1354(5) 0.0488(18) Uiso 1 1 d .
H4A H 0.8554 0.5786 0.1126 0.059 Uiso 1 1 calc R
C5 C 0.7545(7) 0.4320(6) 0.0887(5) 0.0554(19) Uiso 1 1 d .
H5A H 0.7462 0.4421 0.0387 0.083 Uiso 1 1 calc R
H5B H 0.6843 0.4280 0.1069 0.083 Uiso 1 1 calc R
H5C H 0.7864 0.3673 0.0910 0.083 Uiso 1 1 calc R

loop_
_atom_site_aniso_label
_atom_site_aniso_U_11
_atom_site_aniso_U_22
_atom_site_aniso_U_33
_atom_site_aniso_U_23
_atom_site_aniso_U_13
_atom_site_aniso_U_12
Os1 0.01965(16) 0.02484(15) 0.02021(16) 0.00205(10) 0.00288(9) 0.00585(10)
P2 0.0207(7) 0.0286(7) 0.0266(8) 0.0056(6) 0.0037(6) 0.0074(6)
P1 0.0203(7) 0.0267(7) 0.0223(7) 0.0009(6) 0.0034(6) 0.0053(6)
Cl2 0.0285(7) 0.0346(7) 0.0218(7) 0.0018(5) 0.0031(5) 0.0018(6)
P3 0.0302(8) 0.0258(7) 0.0279(8) 0.0062(6) 0.0086(6) 0.0025(6)
O1 0.031(2) 0.0223(19) 0.033(2) 0.0026(17) 0.0058(18) 0.0064(17)
C1 0.015(3) 0.036(3) 0.017(3) -0.006(2) -0.003(2) 0.007(2)
C2 0.030(3) 0.026(3) 0.027(3) 0.004(2) 0.007(2) 0.005(2)
C14 0.020(3) 0.037(3) 0.026(3) 0.006(2) 0.004(2) 0.006(2)
C15 0.025(3) 0.028(3) 0.032(3) 0.004(2) 0.007(2) 0.006(2)
C16 0.023(3) 0.032(3) 0.033(3) 0.005(2) 0.008(2) 0.010(2)
C6 0.016(3) 0.042(3) 0.041(3) 0.010(3) 0.005(2) 0.009(2)
C18 0.026(3) 0.038(3) 0.028(3) -0.003(3) 0.003(2) 0.006(3)
C21 0.035(4) 0.048(4) 0.029(3) -0.002(3) 0.003(3) -0.003(3)
C23 0.043(4) 0.029(3) 0.030(3) 0.009(2) 0.006(3) 0.011(3)
C25 0.041(4) 0.036(3) 0.035(3) 0.005(3) 0.005(3) 0.012(3)
C7 0.034(3) 0.034(3) 0.039(4) -0.008(3) 0.003(3) 0.011(3)
C29 0.041(4) 0.063(5) 0.037(4) -0.007(3) 0.000(3) 0.013(4)
C30 0.024(3) 0.035(3) 0.042(4) 0.003(3) 0.000(3) 0.000(3)
C8 0.026(3) 0.031(3) 0.044(4) 0.003(3) 0.007(3) 0.011(3)
C36 0.032(3) 0.045(4) 0.034(3) 0.005(3) 0.008(3) 0.009(3)
C38 0.038(4) 0.059(4) 0.038(4) 0.017(3) 0.002(3) -0.002(3)
C39 0.036(4) 0.064(5) 0.033(4) 0.016(3) -0.008(3) 0.002(3)
C40 0.053(5) 0.037(4) 0.061(5) 0.001(3) 0.013(4) 0.013(3)
C43 0.027(3) 0.040(3) 0.055(4) 0.010(3) 0.004(3) 0.005(3)
C45 0.056(5) 0.050(4) 0.034(4) 0.009(3) 0.002(3) 0.017(4)
C47 0.035(4) 0.044(4) 0.049(4) 0.018(3) -0.003(3) 0.005(3)
C52 0.025(3) 0.056(4) 0.055(5) -0.017(4) -0.002(3) 0.007(3)
C54 0.039(4) 0.048(4) 0.032(3) 0.002(3) 0.001(3) 0.012(3)
C56 0.032(4) 0.042(4) 0.066(5) 0.001(3) 0.008(3) -0.002(3)
C58 0.055(5) 0.040(4) 0.068(5) 0.018(4) 0.009(4) 0.019(4)
C59 0.050(4) 0.059(5) 0.057(5) 0.030(4) -0.003(4) 0.015(4)
C61 0.051(4) 0.061(4) 0.040(4) 0.019(3) 0.019(3) 0.022(4)
C62 0.036(4) 0.066(5) 0.069(6) 0.026(4) 0.005(4) -0.012(4)
C63 0.038(4) 0.061(5) 0.062(5) 0.031(4) 0.022(4) 0.006(3)
Cl1B 0.0682(17) 0.0798(18) 0.183(4) 0.039(2) 0.033(2) 0.0119(14)
Cl1A 0.087(2) 0.133(3) 0.137(3) 0.075(3) 0.021(2) 0.041(2)
F1D 0.072(3) 0.072(3) 0.051(3) 0.014(2) 0.003(2) 0.029(3)
F1C 0.058(3) 0.111(4) 0.036(2) 0.008(3) 0.007(2) 0.003(3)
C111 0.022(3) 0.032(3) 0.023(3) -0.003(2) 0.002(2) 0.007(2)
C221 0.029(3) 0.035(3) 0.029(3) -0.002(3) 0.009(3) 0.009(3)
F1B 0.046(3) 0.147(6) 0.051(3) 0.021(3) 0.011(2) 0.011(3)
C321 0.045(4) 0.028(3) 0.023(3) 0.007(2) 0.007(3) 0.011(3)
C211 0.013(3) 0.037(3) 0.051(4) 0.016(3) -0.003(3) 0.003(2)
C115 0.032(3) 0.033(3) 0.034(3) -0.004(3) -0.001(3) -0.002(3)
C116 0.048(4) 0.036(3) 0.022(3) 0.000(2) 0.011(3) 0.017(3)
F1A 0.109(5) 0.060(3) 0.099(5) 0.021(3) -0.027(4) -0.020(3)
C112 0.022(3) 0.038(3) 0.036(3) 0.002(3) 0.002(2) 0.007(3)
C226 0.039(4) 0.033(3) 0.034(3) 0.001(3) 0.013(3) 0.006(3)
C216 0.031(3) 0.056(4) 0.057(5) 0.034(4) -0.004(3) 0.000(3)
C311 0.029(3) 0.041(3) 0.035(3) 0.003(3) 0.010(3) -0.011(3)
C322 0.037(4) 0.065(5) 0.044(4) -0.010(4) 0.013(3) -0.011(4)
C114 0.043(4) 0.033(3) 0.040(4) -0.007(3) 0.004(3) 0.006(3)
C326 0.053(4) 0.045(4) 0.035(4) -0.009(3) 0.024(3) -0.001(3)
C325 0.054(5) 0.061(5) 0.048(5) -0.012(4) 0.017(4) -0.018(4)
C225 0.053(4) 0.043(4) 0.033(4) 0.004(3) 0.011(3) 0.001(3)
C224 0.034(4) 0.058(4) 0.045(4) -0.009(3) 0.025(3) -0.005(3)
C222 0.036(4) 0.053(4) 0.046(4) 0.007(3) 0.013(3) 0.017(3)
C113 0.038(4) 0.043(4) 0.043(4) 0.000(3) 0.011(3) 0.020(3)
C324 0.068(5) 0.050(4) 0.030(4) -0.011(3) 0.007(3) 0.001(4)
C316 0.047(4) 0.052(4) 0.048(4) 0.013(3) 0.005(3) -0.025(4)
C212 0.051(4) 0.037(4) 0.068(5) 0.014(3) 0.014(4) 0.016(3)
C223 0.028(3) 0.067(5) 0.060(5) 0.001(4) 0.019(3) 0.015(3)
C312 0.041(4) 0.066(5) 0.056(5) 0.018(4) 0.017(4) -0.003(4)
C215 0.035(4) 0.095(8) 0.111(9) 0.081(7) 0.005(5) 0.008(5)
B1 0.031(4) 0.057(5) 0.034(4) 0.012(4) 0.006(3) 0.001(4)
C214 0.045(5) 0.062(6) 0.158(12) 0.075(8) 0.016(6) 0.008(4)
C213 0.039(4) 0.031(4) 0.147(10) 0.025(5) 0.009(5) -0.006(3)
C323 0.062(5) 0.076(6) 0.049(5) -0.020(4) 0.023(4) 0.000(5)
C315 0.095(8) 0.072(6) 0.053(5) 0.032(5) 0.010(5) -0.027(6)
C313 0.030(4) 0.118(9) 0.073(6) 0.008(6) 0.011(4) -0.015(5)
C314 0.059(6) 0.131(11) 0.066(6) 0.022(7) 0.014(5) -0.045(7)
C1S 0.075(6) 0.093(7) 0.069(6) 0.036(6) 0.008(5) 0.016(6)

loop_
_atom_type_symbol
_atom_type_description
_atom_type_scat_dispersion_real
_atom_type_scat_dispersion_imag
_atom_type_scat_source
C C 0.0033 0.0016 'International Tables Vol C Tables 4.2.6.8 and 6.1.1.4'
H H 0.0000 0.0000 'International Tables Vol C Tables 4.2.6.8 and 6.1.1.4'
B B 0.0013 0.0007 'International Tables Vol C Tables 4.2.6.8 and 6.1.1.4'
O O 0.0106 0.0060 'International Tables Vol C Tables 4.2.6.8 and 6.1.1.4'
F F 0.0171 0.0103 'International Tables Vol C Tables 4.2.6.8 and 6.1.1.4'
P P 0.1023 0.0942 'International Tables Vol C Tables 4.2.6.8 and 6.1.1.4'
Cl Cl 0.1484 0.1585 'International Tables Vol C Tables 4.2.6.8 and 6.1.1.4'
Os Os -1.2165 7.6030 'International Tables Vol C Tables 4.2.6.8 and 6.1.1.4'

loop_
_geom_angle_atom_site_label_1
_geom_angle_atom_site_label_2
_geom_angle_atom_site_label_3
_geom_angle
C1 Os1 C6 102.1(2)
C1 Os1 O1 176.74(18)
C6 Os1 O1 75.6(2)
C1 Os1 P2 93.12(18)
C6 Os1 P2 88.26(16)
O1 Os1 P2 89.04(12)
C1 Os1 P1 92.99(18)
C6 Os1 P1 92.68(16)
O1 Os1 P1 84.96(12)
P2 Os1 P1 173.48(5)
C1 Os1 Cl2 102.53(17)
C6 Os1 Cl2 155.06(19)
O1 Os1 Cl2 80.03(12)
P2 Os1 Cl2 86.24(6)
P1 Os1 Cl2 90.23(6)
C211 P2 C221 104.5(3)
C211 P2 C16 105.9(3)
C221 P2 C16 99.2(3)
C211 P2 Os1 109.8(2)
C221 P2 Os1 119.3(2)
C16 P2 Os1 116.54(19)
C111 P1 C15 100.8(3)
C111 P1 C14 102.6(3)
C15 P1 C14 105.3(3)
C111 P1 Os1 116.72(19)
C15 P1 Os1 112.2(2)
C14 P1 Os1 117.32(19)
C2 P3 C23 109.9(3)
C2 P3 C321 115.3(3)
C23 P3 C321 107.5(3)
C2 P3 C311 107.7(3)
C23 P3 C311 108.8(3)
C321 P3 C311 107.5(3)
C8 O1 Os1 112.9(4)
C2 C1 Os1 172.6(5)
C1 C2 C3 123.4(6)
C1 C2 P3 123.2(4)
C3 C2 P3 113.0(5)
C30 C14 C18 118.5(6)
C30 C14 P1 121.1(5)
C18 C14 P1 120.4(5)
C36 C15 C38 117.2(6)
C36 C15 P1 118.9(5)
C38 C15 P1 123.9(5)
C43 C16 C54 117.4(6)
C43 C16 P2 116.6(5)
C54 C16 P2 125.9(5)
C7 C6 Os1 117.8(5)
C21 C18 C14 120.3(6)
C18 C21 C39 120.8(6)
C25 C23 C45 119.1(6)
C25 C23 P3 119.3(5)
C45 C23 P3 121.6(5)
C40 C25 C23 120.8(7)
C6 C7 C8 114.1(6)
C52 C29 C54 121.2(8)
C47 C30 C14 120.0(6)
O1 C8 O2 121.9(6)
O1 C8 C7 119.7(6)
O2 C8 C7 118.4(6)
C61 C36 C15 123.0(7)
C15 C38 C62 120.6(7)
C47 C39 C21 118.5(6)
C58 C40 C25 120.1(8)
C56 C43 C16 120.4(7)
C23 C45 C59 119.7(7)
C30 C47 C39 121.8(7)
C56 C52 C29 119.2(7)
C29 C54 C16 120.1(7)
C52 C56 C43 121.7(7)
C40 C58 C59 119.8(7)
C58 C59 C45 120.5(7)
C36 C61 C63 118.8(7)
C63 C62 C38 120.2(7)
C62 C63 C61 120.2(7)
C116 C111 C112 119.0(5)
C116 C111 P1 121.8(4)
C112 C111 P1 119.1(4)
C226 C221 C222 119.4(6)
C226 C221 P2 122.4(5)
C222 C221 P2 117.9(5)
C326 C321 C322 119.2(6)
C326 C321 P3 120.5(5)
C322 C321 P3 120.2(5)
C212 C211 C216 118.4(6)
C212 C211 P2 122.2(6)
C216 C211 P2 119.1(5)
C116 C115 C114 118.4(6)
C115 C116 C111 121.0(6)
C113 C112 C111 121.1(6)
C221 C226 C225 119.1(7)
C215 C216 C211 119.8(9)
C312 C311 C316 121.5(7)
C312 C311 P3 117.4(5)
C316 C311 P3 120.8(6)
C321 C322 C323 119.7(7)
C113 C114 C115 120.3(6)
C321 C326 C325 121.1(6)
C324 C325 C326 118.6(7)
C224 C225 C226 121.5(7)
C225 C224 C223 119.2(6)
C221 C222 C223 120.7(7)
C112 C113 C114 120.1(6)
C323 C324 C325 120.3(7)
C311 C316 C315 119.0(9)
C211 C212 C213 120.2(9)
C224 C223 C222 120.0(7)
C311 C312 C313 119.3(9)
C216 C215 C214 119.8(10)
F1B B1 F1C 110.5(6)
F1B B1 F1A 107.7(8)
F1C B1 F1A 109.2(7)
F1B B1 F1D 111.0(7)
F1C B1 F1D 109.6(7)
F1A B1 F1D 108.7(6)
C213 C214 C215 120.7(8)
C214 C213 C212 121.1(10)
C324 C323 C322 121.1(8)
C314 C315 C316 119.6(9)
C314 C313 C312 119.5(10)
C315 C314 C313 120.9(9)
Cl1A C1S Cl1B 112.4(6)
C8 O2 C9 117.0(5)
C4 C3 C2 129.7(7)
C3 C4 C5 123.5(8)

loop_
_geom_bond_atom_site_label_1
_geom_bond_atom_site_label_2
_geom_bond_distance
Os1 C1 1.791(6)
Os1 C6 2.058(6)
Os1 O1 2.213(4)
Os1 P2 2.3867(17)
Os1 P1 2.4105(16)
Os1 Cl2 2.4321(15)
P2 C211 1.807(6)
P2 C221 1.817(6)
P2 C16 1.834(6)
P1 C111 1.821(6)
P1 C15 1.828(6)
P1 C14 1.830(6)
P3 C2 1.770(6)
P3 C23 1.801(6)
P3 C321 1.809(6)
P3 C311 1.820(6)
O1 C8 1.258(8)
C1 C2 1.361(8)
C2 C3 1.485(9)
C14 C30 1.399(9)
C14 C18 1.409(8)
C15 C36 1.377(9)
C15 C38 1.394(9)
C16 C43 1.391(9)
C16 C54 1.397(9)
C6 C7 1.351(9)
C18 C21 1.374(9)
C21 C39 1.394(10)
C23 C25 1.387(9)
C23 C45 1.389(10)
C25 C40 1.382(10)
C7 C8 1.441(10)
C29 C52 1.362(12)
C29 C54 1.381(10)
C30 C47 1.373(9)
C8 O2 1.309(8)
C36 C61 1.369(10)
C38 C62 1.401(10)
C39 C47 1.383(10)
C40 C58 1.373(12)
C43 C56 1.378(10)
C45 C59 1.391(11)
C52 C56 1.339(12)
C58 C59 1.381(12)
C61 C63 1.395(11)
C62 C63 1.356(12)
Cl1B C1S 1.755(11)
Cl1A C1S 1.716(10)
F1D B1 1.385(10)
F1C B1 1.374(9)
C111 C116 1.399(9)
C111 C112 1.402(8)
C221 C226 1.384(9)
C221 C222 1.386(9)
F1B B1 1.346(9)
C321 C326 1.368(10)
C321 C322 1.370(10)
C211 C212 1.385(10)
C211 C216 1.415(10)
C115 C116 1.389(8)
C115 C114 1.431(10)
F1A B1 1.384(10)
C112 C113 1.373(9)
C226 C225 1.396(9)
C216 C215 1.400(11)
C311 C312 1.357(11)
C311 C316 1.371(10)
C322 C323 1.383(11)
C114 C113 1.383(10)
C326 C325 1.384(10)
C325 C324 1.381(11)
C225 C224 1.368(11)
C224 C223 1.382(12)
C222 C223 1.387(10)
C324 C323 1.340(12)
C316 C315 1.422(12)
C212 C213 1.426(11)
C312 C313 1.406(11)
C215 C214 1.408(18)
C214 C213 1.312(17)
C315 C314 1.348(17)
C313 C314 1.384(17)
O2 C9 1.446(9)
C3 C4 1.281(11)
C4 C5 1.515(11)
